data_7118186
loop_
_publ_author_name
'Erhardt, Hellmuth'
'Mohr, Fabian'
'Kirsch, Stefan F.'

_publ_section_title
;
 Synthesis of geminal bis- and tristriazoles: exploration of
 unconventional azide chemistry.
;
_journal_issue 3
_journal_name_full 'Chemical communications (Cambridge, England)'
_journal_page_first 545
_journal_page_last 548
_journal_paper_doi 10.1039/c5cc08163g
_journal_volume 52
_journal_year 2016
_chemical_formula_moiety 'C12 H14 N6 O6'
_chemical_formula_sum 'C12 H14 N6 O6'
_chemical_formula_weight 338.29
_chemical_name_systematic
;
 ? 
;
_space_group_crystal_system monoclinic
_space_group_IT_number 14
_space_group_name_Hall '-P 2yn'
_space_group_name_H-M_alt 'P 1 21/n 1'
_symmetry_space_group_name_Hall '-P 2yn'
_symmetry_space_group_name_H-M 'P 1 21/n 1'
_atom_sites_solution_hydrogens geom
_atom_sites_solution_primary direct
_atom_sites_solution_secondary difmap
_audit_creation_date 2014-10-31
_audit_creation_method
;
  Olex2 1.2-ac2
  (compiled Nov  7 2012 10:32:32, GUI svn.r4372)
;
_audit_update_record
;
2015-09-29 deposited with the CCDC.
2015-10-30 downloaded from the CCDC.
;
_cell_angle_alpha 90.00
_cell_angle_beta 101.6053(19)
_cell_angle_gamma 90.00
_cell_formula_units_Z 4
_cell_length_a 9.22642(18)
_cell_length_b 9.71725(18)
_cell_length_c 18.0546(4)
_cell_measurement_reflns_used 5140
_cell_measurement_temperature 150
_cell_measurement_theta_max 32.4960
_cell_measurement_theta_min 2.2550
_cell_volume 1585.60(6)
_computing_cell_refinement
;
CrysAlisPro, Agilent Technologies,
Version 1.171.37.31 (release 14-01-2014 CrysAlis171 .NET)
(compiled Jan 14 2014,18:38:05)
;
_computing_data_collection
;
CrysAlisPro, Agilent Technologies,
Version 1.171.37.31 (release 14-01-2014 CrysAlis171 .NET)
(compiled Jan 14 2014,18:38:05)
;
_computing_data_reduction
;
CrysAlisPro, Agilent Technologies,
Version 1.171.37.31 (release 14-01-2014 CrysAlis171 .NET)
(compiled Jan 14 2014,18:38:05)
;
_computing_molecular_graphics
;
O. V. Dolomanov, L. J. Bourhis, R. J. Gildea, J. A. K. Howard and H. Puschmann,
OLEX2: a complete structure solution, refinement and analysis program.
J. Appl. Cryst. (2009). 42, 339-341.
;
_computing_publication_material
;
O. V. Dolomanov, L. J. Bourhis, R. J. Gildea, J. A. K. Howard and H. Puschmann,
OLEX2: a complete structure solution, refinement and analysis program.
J. Appl. Cryst. (2009). 42, 339-341.
;
_computing_structure_refinement
;
SHELXL, G.M. Sheldrick, Acta Cryst.
(2008). A64, 112-122
;
_computing_structure_solution
;
SHELXS, G.M. Sheldrick, Acta Cryst.
(2008). A64, 112-122
;
_diffrn_ambient_temperature 150
_diffrn_detector 'CCD plate'
_diffrn_detector_area_resol_mean 16.2705
_diffrn_detector_type Eos
_diffrn_measured_fraction_theta_full 0.9992
_diffrn_measured_fraction_theta_max 0.8942
_diffrn_measurement_details
;
  1 omega   -2.00   76.00   1.0000   22.5000
omega____ theta____ kappa____ phi______ frames
    -       23.6868   77.0000  120.0000 78

  2 omega    2.00   48.00   1.0000   22.5000
omega____ theta____ kappa____ phi______ frames
    -       23.6868   77.0000 -150.0000 46

  3 omega    8.00   91.00   1.0000   22.5000
omega____ theta____ kappa____ phi______ frames
    -       23.6868   77.0000 -120.0000 83

  4 omega    3.00   86.00   1.0000   22.5000
omega____ theta____ kappa____ phi______ frames
    -       23.6868   77.0000    0.0000 83

  5 omega   54.00   81.00   1.0000   22.5000
omega____ theta____ kappa____ phi______ frames
    -       23.6868   77.0000  -60.0000 27
;
_diffrn_measurement_device 'four-circle diffractometer'
_diffrn_measurement_device_type 'Xcalibur, Eos, Gemini ultra'
_diffrn_measurement_method '\w scans'
_diffrn_orient_matrix_UB_11 0.0215862000
_diffrn_orient_matrix_UB_12 -0.0533919000
_diffrn_orient_matrix_UB_13 -0.0222791000
_diffrn_orient_matrix_UB_21 0.0540696000
_diffrn_orient_matrix_UB_22 -0.0220351000
_diffrn_orient_matrix_UB_23 0.0314503000
_diffrn_orient_matrix_UB_31 -0.0526615000
_diffrn_orient_matrix_UB_32 -0.0445825000
_diffrn_orient_matrix_UB_33 0.0111169000
_diffrn_radiation_monochromator graphite
_diffrn_radiation_probe x-ray
_diffrn_radiation_type 'Mo K\a'
_diffrn_radiation_wavelength 0.71073
_diffrn_reflns_av_R_equivalents 0.0231
_diffrn_reflns_av_unetI/netI 0.0294
_diffrn_reflns_limit_h_max 13
_diffrn_reflns_limit_h_min -6
_diffrn_reflns_limit_k_max 14
_diffrn_reflns_limit_k_min -10
_diffrn_reflns_limit_l_max 23
_diffrn_reflns_limit_l_min -26
_diffrn_reflns_number 12718
_diffrn_reflns_theta_full 25.05
_diffrn_reflns_theta_max 32.93
_diffrn_reflns_theta_min 2.30
_diffrn_source 'Enhance (Mo) X-ray Source'
_exptl_absorpt_coefficient_mu 0.116
_exptl_absorpt_correction_T_max 1.00000
_exptl_absorpt_correction_T_min 0.98375
_exptl_absorpt_correction_type multi-scan
_exptl_absorpt_process_details
;
CrysAlisPro, Agilent Technologies,
Version 1.171.37.31 (release 14-01-2014 CrysAlis171 .NET)
(compiled Jan 14 2014,18:38:05)
Empirical absorption correction using spherical harmonics,
 implemented in SCALE3 ABSPACK scaling algorithm.
;
_exptl_crystal_colour colourless
_exptl_crystal_colour_primary colourless
_exptl_crystal_density_diffrn 1.417
_exptl_crystal_density_method 'not measured'
_exptl_crystal_description block
_exptl_crystal_F_000 704
_exptl_crystal_recrystallization_method 'Re-crystallisation from solvent: '
_exptl_crystal_size_max 0.12
_exptl_crystal_size_mid 0.09
_exptl_crystal_size_min 0.08
_refine_diff_density_max 0.541
_refine_diff_density_min -0.366
_refine_diff_density_rms 0.051
_refine_ls_extinction_method none
_refine_ls_goodness_of_fit_ref 1.024
_refine_ls_hydrogen_treatment mixed
_refine_ls_matrix_type full
_refine_ls_number_parameters 224
_refine_ls_number_reflns 5307
_refine_ls_number_restraints 0
_refine_ls_restrained_S_all 1.024
_refine_ls_R_factor_all 0.0579
_refine_ls_R_factor_gt 0.0445
_refine_ls_shift/su_max 0.001
_refine_ls_shift/su_mean 0.000
_refine_ls_structure_factor_coef Fsqd
_refine_ls_weighting_details 'calc w=1/[\s^2^(Fo^2^)+(0.0535P)^2^+0.4688P] where P=(Fo^2^+2Fc^2^)/3'
_refine_ls_weighting_scheme calc
_refine_ls_wR_factor_gt 0.1101
_refine_ls_wR_factor_ref 0.1201
_reflns_number_gt 4247
_reflns_number_total 5307
_reflns_threshold_expression >2sigma(I)
_cod_data_source_file c5cc08163g2.cif
_cod_data_source_block oche386
_cod_original_cell_volume 1585.60(5)
_cod_database_code 7118186
_chemical_oxdiff_formula C12H14N6O6
_reflns_odcompleteness_completeness 99.92
_reflns_odcompleteness_iscentric 1
_reflns_odcompleteness_theta 30.44
_olex2_refinement_description
;
1. Fixed Uiso
 At 1.2 times of:
  H9 of C9, {H3A,H3B} of C3, H5 of C5
 At 1.5 times of:
  {H4A,H4B,H4C} of C4, {H8A,H8B,H8C} of C8, {H12A,H12B,H12C} of C12
2.a Secondary CH2 refined with riding coordinates:
 C3(H3A,H3B)
2.b Aromatic/amide H refined with riding coordinates:
 C5(H5), C9(H9)
2.c Idealised Me refined as rotating group:
 C8(H8A,H8B,H8C), C12(H12A,H12B,H12C), C4(H4A,H4B,H4C)
;

loop_
_space_group_symop_id
_space_group_symop_operation_xyz
1 'x, y, z'
2 '-x+1/2, y+1/2, -z+1/2'
3 '-x, -y, -z'
4 'x-1/2, -y-1/2, z-1/2'

loop_
_atom_site_label
_atom_site_type_symbol
_atom_site_fract_x
_atom_site_fract_y
_atom_site_fract_z
_atom_site_U_iso_or_equiv
_atom_site_adp_type
_atom_site_occupancy
_atom_site_symmetry_multiplicity
_atom_site_calc_flag
_atom_site_refinement_flags
O2 O 0.47502(9) 0.30228(9) 0.12599(5) 0.02435(18) Uani 1 1 d .
O1 O 0.40551(11) 0.51846(10) 0.08815(5) 0.0316(2) Uani 1 1 d .
C6 C 0.32225(12) 0.41786(11) 0.19193(6) 0.01804(19) Uani 1 1 d .
C5 C 0.33093(11) 0.32585(11) 0.25008(6) 0.01740(19) Uani 1 1 d .
H5 H 0.3913 0.2461 0.2598 0.021 Uiso 1 1 calc R
N2 N 0.16667(11) 0.49119(10) 0.25858(6) 0.0230(2) Uani 1 1 d .
N4 N 0.25163(10) 0.39721(10) 0.42401(5) 0.01982(18) Uani 1 1 d .
N6 N 0.36250(11) 0.42060(12) 0.53942(6) 0.0270(2) Uani 1 1 d .
C1 C 0.19065(12) 0.31829(11) 0.35710(6) 0.0184(2) Uani 1 1 d .
N5 N 0.32241(11) 0.32889(11) 0.48690(6) 0.0252(2) Uani 1 1 d .
O3 O 0.42423(11) 0.67387(11) 0.62102(5) 0.0357(2) Uani 1 1 d .
N1 N 0.23382(10) 0.37484(9) 0.29032(5) 0.01761(18) Uani 1 1 d .
O6 O -0.02922(10) 0.24565(10) 0.28005(5) 0.0298(2) Uani 1 1 d .
C10 C 0.31867(12) 0.54754(13) 0.51088(6) 0.0229(2) Uani 1 1 d .
O4 O 0.31685(11) 0.78599(10) 0.51522(5) 0.0338(2) Uani 1 1 d .
C7 C 0.40384(12) 0.42122(12) 0.12954(6) 0.0208(2) Uani 1 1 d .
O5 O -0.04876(10) 0.35227(11) 0.38900(5) 0.0330(2) Uani 1 1 d .
C2 C 0.02082(13) 0.30951(11) 0.34476(6) 0.0211(2) Uani 1 1 d .
N3 N 0.22175(11) 0.51768(10) 0.19901(6) 0.0233(2) Uani 1 1 d .
C9 C 0.24683(13) 0.53338(12) 0.43710(6) 0.0229(2) Uani 1 1 d .
H9 H 0.2036 0.6035 0.4030 0.027 Uiso 1 1 calc R
C8 C 0.55428(15) 0.28967(16) 0.06445(8) 0.0333(3) Uani 1 1 d .
H8A H 0.4873 0.3109 0.0164 0.050 Uiso 1 1 calc R
H8B H 0.5914 0.1954 0.0629 0.050 Uiso 1 1 calc R
H8C H 0.6376 0.3542 0.0725 0.050 Uiso 1 1 calc R
C11 C 0.35906(13) 0.67307(14) 0.55612(7) 0.0269(2) Uani 1 1 d .
C3 C -0.18940(16) 0.22772(16) 0.25545(10) 0.0397(3) Uani 1 1 d .
H3A H -0.2258 0.2835 0.2096 0.048 Uiso 1 1 calc R
H3B H -0.2404 0.2591 0.2957 0.048 Uiso 1 1 calc R
C12 C 0.3617(2) 0.91441(17) 0.55378(10) 0.0510(4) Uani 1 1 d .
H12A H 0.3328 0.9913 0.5188 0.077 Uiso 1 1 calc R
H12B H 0.4693 0.9149 0.5715 0.077 Uiso 1 1 calc R
H12C H 0.3133 0.9239 0.5971 0.077 Uiso 1 1 calc R
C4 C -0.22166(19) 0.08083(16) 0.23895(11) 0.0470(4) Uani 1 1 d .
H4A H -0.1681 0.0496 0.2003 0.070 Uiso 1 1 calc R
H4B H -0.3282 0.0687 0.2204 0.070 Uiso 1 1 calc R
H4C H -0.1900 0.0267 0.2852 0.070 Uiso 1 1 calc R
H1 H 0.2286(15) 0.2271(15) 0.3636(8) 0.018(3) Uiso 1 1 d .

loop_
_atom_site_aniso_label
_atom_site_aniso_U_11
_atom_site_aniso_U_22
_atom_site_aniso_U_33
_atom_site_aniso_U_23
_atom_site_aniso_U_13
_atom_site_aniso_U_12
O2 0.0280(4) 0.0273(4) 0.0209(4) -0.0005(3) 0.0126(3) 0.0010(3)
O1 0.0506(6) 0.0248(4) 0.0238(4) 0.0025(3) 0.0178(4) -0.0056(4)
C6 0.0232(5) 0.0165(4) 0.0153(4) -0.0013(3) 0.0060(4) -0.0025(4)
C5 0.0197(5) 0.0167(5) 0.0169(5) -0.0012(3) 0.0063(4) -0.0006(4)
N2 0.0306(5) 0.0180(4) 0.0228(5) 0.0043(3) 0.0110(4) 0.0054(4)
N4 0.0227(4) 0.0223(4) 0.0154(4) 0.0016(3) 0.0061(3) 0.0037(3)
N6 0.0246(5) 0.0370(6) 0.0192(4) 0.0022(4) 0.0039(4) 0.0009(4)
C1 0.0238(5) 0.0171(5) 0.0160(5) 0.0012(4) 0.0083(4) 0.0017(4)
N5 0.0260(5) 0.0313(5) 0.0188(4) 0.0067(4) 0.0058(4) 0.0037(4)
O3 0.0308(5) 0.0512(6) 0.0224(4) -0.0085(4) -0.0008(3) -0.0040(4)
N1 0.0227(4) 0.0159(4) 0.0156(4) 0.0012(3) 0.0071(3) 0.0015(3)
O6 0.0273(4) 0.0294(5) 0.0326(5) -0.0098(4) 0.0056(4) -0.0044(3)
C10 0.0179(5) 0.0325(6) 0.0187(5) -0.0028(4) 0.0045(4) 0.0017(4)
O4 0.0355(5) 0.0330(5) 0.0290(5) -0.0100(4) -0.0027(4) 0.0030(4)
C7 0.0262(5) 0.0218(5) 0.0153(5) -0.0024(4) 0.0064(4) -0.0052(4)
O5 0.0275(4) 0.0454(6) 0.0290(5) -0.0032(4) 0.0128(4) 0.0025(4)
C2 0.0249(5) 0.0176(5) 0.0222(5) 0.0031(4) 0.0079(4) -0.0006(4)
N3 0.0320(5) 0.0186(4) 0.0213(4) 0.0041(3) 0.0104(4) 0.0028(4)
C9 0.0256(5) 0.0227(5) 0.0201(5) -0.0027(4) 0.0044(4) 0.0044(4)
C8 0.0352(7) 0.0435(8) 0.0268(6) -0.0049(5) 0.0193(5) -0.0015(5)
C11 0.0194(5) 0.0383(7) 0.0229(5) -0.0081(5) 0.0043(4) 0.0005(5)
C3 0.0275(6) 0.0353(7) 0.0530(9) -0.0094(6) -0.0002(6) -0.0033(5)
C12 0.0638(11) 0.0366(8) 0.0458(9) -0.0167(7) -0.0054(8) 0.0001(7)
C4 0.0397(8) 0.0333(8) 0.0648(11) -0.0132(7) 0.0027(7) -0.0069(6)

loop_
_atom_type_symbol
_atom_type_description
_atom_type_scat_dispersion_real
_atom_type_scat_dispersion_imag
_atom_type_scat_source
C C 0.0033 0.0016 'International Tables Vol C Tables 4.2.6.8 and 6.1.1.4'
H H 0.0000 0.0000 'International Tables Vol C Tables 4.2.6.8 and 6.1.1.4'
N N 0.0061 0.0033 'International Tables Vol C Tables 4.2.6.8 and 6.1.1.4'
O O 0.0106 0.0060 'International Tables Vol C Tables 4.2.6.8 and 6.1.1.4'

loop_
_geom_angle_atom_site_label_1
_geom_angle_atom_site_label_2
_geom_angle_atom_site_label_3
_geom_angle
C7 O2 C8 115.92(10)
C5 C6 C7 129.77(10)
N3 C6 C5 109.16(9)
N3 C6 C7 121.07(10)
N1 C5 C6 103.88(9)
N3 N2 N1 106.96(9)
N5 N4 C1 118.58(9)
C9 N4 C1 130.30(10)
C9 N4 N5 111.08(9)
N5 N6 C10 108.95(10)
N4 C1 N1 111.56(9)
N4 C1 C2 111.34(9)
N1 C1 C2 110.00(9)
N6 N5 N4 106.98(10)
C5 N1 N2 111.24(9)
C5 N1 C1 129.55(9)
N2 N1 C1 119.15(9)
C2 O6 C3 118.39(10)
N6 C10 C9 108.94(11)
N6 C10 C11 121.04(10)
C9 C10 C11 129.86(12)
C11 O4 C12 114.76(11)
O2 C7 C6 110.38(9)
O1 C7 O2 125.42(10)
O1 C7 C6 124.20(11)
O6 C2 C1 108.56(9)
O5 C2 C1 123.48(11)
O5 C2 O6 127.94(11)
N2 N3 C6 108.76(9)
N4 C9 C10 104.05(10)
O3 C11 C10 124.44(13)
O3 C11 O4 124.42(12)
O4 C11 C10 111.13(10)
O6 C3 C4 109.04(12)

loop_
_geom_bond_atom_site_label_1
_geom_bond_atom_site_label_2
_geom_bond_distance
O2 C7 1.3373(14)
O2 C8 1.4530(14)
O1 C7 1.2067(14)
C6 C5 1.3690(14)
C6 C7 1.4757(14)
C6 N3 1.3656(14)
C5 N1 1.3488(13)
N2 N1 1.3593(13)
N2 N3 1.3042(13)
N4 C1 1.4459(14)
N4 N5 1.3631(13)
N4 C9 1.3465(15)
N6 N5 1.2997(15)
N6 C10 1.3663(17)
C1 N1 1.4517(13)
C1 C2 1.5400(16)
O3 C11 1.2048(15)
O6 C2 1.3213(14)
O6 C3 1.4655(16)
C10 C9 1.3702(16)
C10 C11 1.4736(17)
O4 C11 1.3360(17)
O4 C12 1.4482(18)
O5 C2 1.1955(14)
C3 C4 1.476(2)
